data_4507761
loop_
_publ_author_name
'Uebler, Jacob W.'
'Pochodylo, Amy L.'
'Staples, Richard J.'
'LaDuca, Robert L.'

_publ_section_title
;
 Control of Self-Penetration and Dimensionality in Luminescent Cadmium
 Succinate Coordination Polymers via Isomeric Dipyridylamide Ligands
;
_journal_issue 5
_journal_name_full 'Crystal Growth &amp; Design'
_journal_page_first 2220
_journal_paper_doi 10.1021/cg4003302
_journal_volume 13
_journal_year 2013
_chemical_formula_sum 'C30 H38 Cd2 N6 O16'
_chemical_formula_weight 963.46
_space_group_IT_number 5
_symmetry_cell_setting monoclinic
_symmetry_space_group_name_Hall 'C 2y'
_symmetry_space_group_name_H-M 'C 1 2 1'
_atom_sites_solution_hydrogens geom
_atom_sites_solution_primary direct
_atom_sites_solution_secondary difmap
_audit_creation_method SHELXL-97
_audit_update_record
;
2012-07-02 # Formatted by publCIF
;
_cell_angle_alpha 90.00
_cell_angle_beta 112.323(1)
_cell_angle_gamma 90.00
_cell_formula_units_Z 4
_cell_length_a 24.905(3)
_cell_length_b 9.213(1)
_cell_length_c 16.7594(18)
_cell_measurement_reflns_used 9932
_cell_measurement_temperature 173(2)
_cell_measurement_theta_max 25.41
_cell_measurement_theta_min 2.38
_cell_volume 3557.3(7)
_computing_cell_refinement 'Bruker SAINT'
_computing_data_collection 'Bruker APEX2'
_computing_data_reduction 'Bruker SAINT'
_computing_molecular_graphics 'Bruker SHELXTL'
_computing_publication_material 'Bruker SHELXTL'
_computing_structure_refinement 'SHELXL-97 (Sheldrick, 2008)'
_computing_structure_solution 'SHELXS-97 (Sheldrick, 2008)'
_diffrn_ambient_temperature 173(2)
_diffrn_measured_fraction_theta_full 0.998
_diffrn_measured_fraction_theta_max 0.998
_diffrn_measurement_device_type 'Bruker APEX-II CCD'
_diffrn_measurement_method '\f and \w scans'
_diffrn_radiation_monochromator graphite
_diffrn_radiation_source 'fine-focus sealed tube'
_diffrn_radiation_type MoK\a
_diffrn_radiation_wavelength 0.71073
_diffrn_reflns_av_R_equivalents 0.0281
_diffrn_reflns_av_sigmaI/netI 0.0218
_diffrn_reflns_limit_h_max 30
_diffrn_reflns_limit_h_min -30
_diffrn_reflns_limit_k_max 11
_diffrn_reflns_limit_k_min -11
_diffrn_reflns_limit_l_max 20
_diffrn_reflns_limit_l_min -20
_diffrn_reflns_number 29287
_diffrn_reflns_theta_full 25.44
_diffrn_reflns_theta_max 25.44
_diffrn_reflns_theta_min 1.76
_exptl_absorpt_coefficient_mu 1.278
_exptl_absorpt_correction_T_max 0.9002
_exptl_absorpt_correction_T_min 0.7339
_exptl_absorpt_correction_type multi-scan
_exptl_absorpt_process_details sadabs
_exptl_crystal_colour colourless
_exptl_crystal_density_diffrn 1.799
_exptl_crystal_density_method 'not measured'
_exptl_crystal_description block
_exptl_crystal_F_000 1936
_exptl_crystal_size_max 0.26
_exptl_crystal_size_mid 0.24
_exptl_crystal_size_min 0.08
_refine_diff_density_max 1.340
_refine_diff_density_min -0.307
_refine_diff_density_rms 0.059
_refine_ls_abs_structure_details 'Flack H D (1983), Acta Cryst. A39, 876-881'
_refine_ls_abs_structure_Flack -0.033(14)
_refine_ls_extinction_method none
_refine_ls_goodness_of_fit_ref 1.032
_refine_ls_hydrogen_treatment mixed
_refine_ls_matrix_type full
_refine_ls_number_parameters 529
_refine_ls_number_reflns 6540
_refine_ls_number_restraints 21
_refine_ls_restrained_S_all 1.031
_refine_ls_R_factor_all 0.0235
_refine_ls_R_factor_gt 0.0205
_refine_ls_shift/su_max 0.002
_refine_ls_shift/su_mean 0.000
_refine_ls_structure_factor_coef Fsqd
_refine_ls_weighting_details 'calc w=1/[\s^2^(Fo^2^)+(0.0317P)^2^+1.6518P] where P=(Fo^2^+2Fc^2^)/3'
_refine_ls_weighting_scheme calc
_refine_ls_wR_factor_gt 0.0511
_refine_ls_wR_factor_ref 0.0535
_reflns_number_gt 5987
_reflns_number_total 6540
_reflns_threshold_expression >2sigma(I)
_cod_data_source_file cg4003302_si_005.cif
_cod_data_source_block c2
_cod_original_sg_symbol_H-M C2
_cod_database_code 4507761

loop_
_symmetry_equiv_pos_as_xyz
'x, y, z'
'-x, y, -z'
'x+1/2, y+1/2, z'
'-x+1/2, y+1/2, -z'

loop_
_atom_site_label
_atom_site_type_symbol
_atom_site_fract_x
_atom_site_fract_y
_atom_site_fract_z
_atom_site_U_iso_or_equiv
_atom_site_adp_type
_atom_site_occupancy
_atom_site_symmetry_multiplicity
_atom_site_calc_flag
_atom_site_refinement_flags
Cd1 Cd 0.836382(8) 0.727140(16) 0.025716(14) 0.01967(17) Uani 1 1 d .
Cd2 Cd 0.662779(9) 0.182516(17) 0.473628(14) 0.02047(18) Uani 1 1 d .
O1 O 1.00883(9) 1.2333(3) -0.10925(16) 0.0306(6) Uani 1 1 d .
O1W O 0.66460(10) 0.7730(3) 0.30873(15) 0.0352(5) Uani 1 1 d D
H1WA H 0.6355(11) 0.717(3) 0.300(2) 0.042 Uiso 1 1 d D
H1WB H 0.6952(10) 0.721(3) 0.332(2) 0.042 Uiso 1 1 d D
O2W O 0.57525(11) 0.5789(3) 0.29551(17) 0.0435(6) Uani 1 1 d D
H2WA H 0.5543(15) 0.607(4) 0.321(2) 0.052 Uiso 1 1 d D
H2WB H 0.5915(16) 0.499(3) 0.313(2) 0.052 Uiso 1 1 d D
O3 O 0.48873(9) 0.6889(3) 0.60427(15) 0.0264(6) Uani 1 1 d .
O3W O 1.07337(10) 1.1124(3) -0.20591(18) 0.0454(7) Uani 1 1 d D
H3WA H 1.0524(15) 1.130(4) -0.177(2) 0.054 Uiso 1 1 d D
H3WB H 1.0890(16) 1.029(3) -0.196(3) 0.054 Uiso 1 1 d D
O4 O 0.73362(9) 1.1621(2) 0.10661(14) 0.0251(5) Uani 1 1 d .
O4W O 0.83942(10) 0.3080(3) 0.18327(15) 0.0341(5) Uani 1 1 d D
H4WA H 0.8076(10) 0.260(4) 0.161(2) 0.041 Uiso 1 1 d D
H4WB H 0.8666(11) 0.252(3) 0.184(2) 0.041 Uiso 1 1 d D
O5 O 0.76684(8) 0.8418(2) 0.07909(12) 0.0251(5) Uani 1 1 d .
O6 O 0.73251(8) 0.1193(2) 0.60518(13) 0.0270(5) Uani 1 1 d .
O7 O 0.64985(8) 1.0618(2) 0.09148(14) 0.0279(5) Uani 1 1 d .
O8 O 0.85999(8) 0.8514(3) 0.15906(14) 0.0318(5) Uani 1 1 d .
O9 O 0.76534(8) -0.2032(2) 0.57893(13) 0.0265(5) Uani 1 1 d .
O10 O 0.85892(9) -0.1836(3) 0.65444(14) 0.0341(6) Uani 1 1 d .
O11 O 0.68945(10) -0.0383(2) 0.43773(15) 0.0329(5) Uani 1 1 d D
H11A H 0.7116(14) -0.084(4) 0.4816(15) 0.039 Uiso 1 1 d D
H11B H 0.6793(15) -0.093(3) 0.3943(15) 0.039 Uiso 1 1 d D
O12 O 0.64925(8) 0.0149(2) 0.59043(14) 0.0287(5) Uani 1 1 d .
O13 O 0.80910(10) 0.5068(2) 0.06009(15) 0.0312(5) Uani 1 1 d D
H13A H 0.8223(15) 0.445(3) 0.0999(16) 0.037 Uiso 1 1 d D
H13B H 0.7909(14) 0.460(3) 0.0147(14) 0.037 Uiso 1 1 d D
N1 N 0.86003(10) 0.9359(3) -0.02995(16) 0.0227(5) Uani 1 1 d .
N3 N 0.63867(10) 0.3885(3) 0.53104(16) 0.0242(6) Uani 1 1 d .
N4 N 0.92297(10) 1.3132(3) -0.10326(17) 0.0223(6) Uani 1 1 d D
H4N H 0.9016(13) 1.387(3) -0.103(2) 0.027 Uiso 1 1 d D
N2 N 1.06444(10) 1.6621(3) -0.09222(16) 0.0236(6) Uani 1 1 d .
N5 N 0.57622(10) 0.7663(3) 0.60421(16) 0.0221(5) Uani 1 1 d D
H5N H 0.5963(13) 0.845(3) 0.602(2) 0.026 Uiso 1 1 d D
N6 N 0.43660(10) 1.1193(3) 0.59560(16) 0.0230(6) Uani 1 1 d .
C1 C 0.80658(12) -0.1654(3) 0.64611(18) 0.0225(6) Uani 1 1 d .
C2 C 1.02429(13) 1.7619(4) -0.1338(2) 0.0240(7) Uani 1 1 d .
H2 H 1.0361 1.8574 -0.1348 0.029 Uiso 1 1 calc R
C4 C 0.70387(12) 1.0732(3) 0.13047(18) 0.0232(6) Uani 1 1 d .
C3 C 0.80745(12) 0.8747(3) 0.14805(19) 0.0233(6) Uani 1 1 d .
C5 C 0.47710(13) 1.2146(4) 0.6401(2) 0.0252(7) Uani 1 1 d .
H5 H 0.4659 1.3100 0.6433 0.030 Uiso 1 1 calc R
C6 C 0.90270(13) 1.1842(3) -0.0819(2) 0.0230(7) Uani 1 1 d .
C7 C 0.97486(12) 1.3314(3) -0.11353(18) 0.0224(6) Uani 1 1 d .
C8 C 0.64305(13) 0.6440(4) 0.5567(2) 0.0254(7) Uani 1 1 d .
H8 H 0.6611 0.7323 0.5566 0.030 Uiso 1 1 calc R
C9 C 0.51116(12) 0.9386(3) 0.62807(18) 0.0221(6) Uani 1 1 d .
C10 C 0.70310(12) 0.0290(3) 0.62934(19) 0.0234(6) Uani 1 1 d .
C11 C 0.85708(13) 1.1928(3) -0.0542(2) 0.0290(8) Uani 1 1 d .
H11 H 0.8398 1.2817 -0.0527 0.035 Uiso 1 1 calc R
C12 C 0.53518(13) 1.1789(4) 0.6817(2) 0.0260(8) Uani 1 1 d .
H12 H 0.5618 1.2484 0.7135 0.031 Uiso 1 1 calc R
C13 C 1.04668(11) 1.5265(3) -0.08982(18) 0.0224(6) Uani 1 1 d .
H13 H 1.0743 1.4561 -0.0625 0.027 Uiso 1 1 calc R
C14 C 0.98844(12) 1.4854(3) -0.12646(18) 0.0219(6) Uani 1 1 d .
C15 C 0.59594(12) 0.6367(4) 0.58249(19) 0.0212(6) Uani 1 1 d .
C16 C 0.83735(12) 1.0670(3) -0.0286(2) 0.0295(7) Uani 1 1 d .
H16 H 0.8069 1.0743 -0.0097 0.035 Uiso 1 1 calc R
C17 C 0.92529(13) 1.0474(4) -0.0867(2) 0.0263(7) Uani 1 1 d .
H17 H 0.9548 1.0365 -0.1075 0.032 Uiso 1 1 calc R
C18 C 0.57232(12) 0.5011(3) 0.5855(2) 0.0237(7) Uani 1 1 d .
H18 H 0.5422 0.4910 0.6050 0.028 Uiso 1 1 calc R
C19 C 0.96599(13) 1.7285(4) -0.1752(2) 0.0244(8) Uani 1 1 d .
H19 H 0.9396 1.7996 -0.2055 0.029 Uiso 1 1 calc R
C20 C 0.79669(12) 0.9422(3) 0.22308(19) 0.0266(7) Uani 1 1 d .
H20A H 0.8191 1.0311 0.2392 0.032 Uiso 1 1 calc R
H20B H 0.8115 0.8765 0.2718 0.032 Uiso 1 1 calc R
C21 C 0.52416(11) 0.7860(3) 0.61313(17) 0.0208(6) Uani 1 1 d .
C22 C 0.45348(12) 0.9827(3) 0.59061(18) 0.0230(6) Uani 1 1 d .
H22 H 0.4255 0.9144 0.5609 0.028 Uiso 1 1 calc R
C23 C 0.79678(12) -0.0979(3) 0.72195(18) 0.0261(7) Uani 1 1 d .
H23A H 0.8189 -0.0085 0.7373 0.031 Uiso 1 1 calc R
H23B H 0.8123 -0.1632 0.7708 0.031 Uiso 1 1 calc R
C24 C 0.66240(12) 0.5188(3) 0.5315(2) 0.0268(7) Uani 1 1 d .
H24 H 0.6935 0.5252 0.5138 0.032 Uiso 1 1 calc R
C25 C 0.59460(13) 0.3820(3) 0.55896(19) 0.0256(7) Uani 1 1 d .
H25 H 0.5783 0.2918 0.5604 0.031 Uiso 1 1 calc R
C26 C 0.90290(13) 0.9291(3) -0.05998(19) 0.0254(6) Uani 1 1 d .
H26 H 0.9184 0.8384 -0.0629 0.030 Uiso 1 1 calc R
C27 C 0.73388(13) 0.9776(3) 0.20785(19) 0.0276(7) Uani 1 1 d .
H27A H 0.7124 0.8875 0.2005 0.033 Uiso 1 1 calc R
H27B H 0.7328 1.0255 0.2588 0.033 Uiso 1 1 calc R
C28 C 0.94750(12) 1.5889(3) -0.17090(19) 0.0248(6) Uani 1 1 d .
H28 H 0.9085 1.5646 -0.1972 0.030 Uiso 1 1 calc R
C29 C 0.73424(12) -0.0642(4) 0.70789(19) 0.0274(7) Uani 1 1 d .
H29A H 0.7133 -0.1548 0.7020 0.033 Uiso 1 1 calc R
H29B H 0.7334 -0.0149 0.7586 0.033 Uiso 1 1 calc R
C30 C 0.55283(12) 1.0403(3) 0.67542(19) 0.0238(6) Uani 1 1 d .
H30 H 0.5917 1.0141 0.7020 0.029 Uiso 1 1 calc R

loop_
_atom_site_aniso_label
_atom_site_aniso_U_11
_atom_site_aniso_U_22
_atom_site_aniso_U_33
_atom_site_aniso_U_23
_atom_site_aniso_U_13
_atom_site_aniso_U_12
Cd1 0.01477(16) 0.0172(5) 0.0267(2) -0.00008(10) 0.00752(16) -0.00026(9)
Cd2 0.01475(17) 0.0187(5) 0.0274(2) 0.00007(10) 0.00746(16) 0.00053(9)
O1 0.0208(12) 0.0274(16) 0.0457(16) -0.0005(13) 0.0151(11) -0.0008(12)
O1W 0.0326(13) 0.0307(14) 0.0376(13) -0.0016(11) 0.0080(11) -0.0005(10)
O2W 0.0365(14) 0.0488(17) 0.0515(16) 0.0011(13) 0.0238(12) 0.0068(12)
O3 0.0179(12) 0.0239(15) 0.0376(15) -0.0013(12) 0.0108(11) 0.0013(11)
O3W 0.0335(14) 0.0505(18) 0.0565(17) 0.0125(13) 0.0221(12) 0.0077(12)
O4 0.0214(10) 0.0226(12) 0.0300(12) 0.0008(9) 0.0083(9) -0.0021(8)
O4W 0.0292(12) 0.0304(15) 0.0396(13) 0.0007(10) 0.0097(11) -0.0038(9)
O5 0.0186(10) 0.0273(12) 0.0269(11) -0.0030(9) 0.0060(9) 0.0016(8)
O6 0.0207(10) 0.0289(13) 0.0308(12) 0.0021(9) 0.0090(9) -0.0002(9)
O7 0.0175(10) 0.0292(13) 0.0364(13) 0.0002(10) 0.0095(9) 0.0001(8)
O8 0.0182(10) 0.0404(14) 0.0347(12) -0.0017(10) 0.0079(9) 0.0070(9)
O9 0.0208(10) 0.0291(13) 0.0278(11) -0.0035(9) 0.0072(9) -0.0009(9)
O10 0.0209(11) 0.0453(16) 0.0357(12) -0.0040(10) 0.0100(9) 0.0082(9)
O11 0.0359(13) 0.0253(13) 0.0324(13) -0.0037(10) 0.0071(10) 0.0091(10)
O12 0.0190(11) 0.0297(13) 0.0351(13) 0.0008(10) 0.0079(9) 0.0015(9)
O13 0.0346(12) 0.0243(13) 0.0289(12) 0.0031(9) 0.0057(10) -0.0069(10)
N1 0.0204(12) 0.0189(13) 0.0296(14) 0.0026(10) 0.0103(11) -0.0031(10)
N3 0.0192(12) 0.0213(14) 0.0323(15) -0.0003(11) 0.0099(11) 0.0026(10)
N4 0.0183(13) 0.0166(15) 0.0328(15) 0.0012(11) 0.0105(11) -0.0019(10)
N2 0.0181(12) 0.0241(15) 0.0287(14) 0.0029(10) 0.0089(11) -0.0034(10)
N5 0.0190(12) 0.0176(14) 0.0292(14) -0.0029(11) 0.0087(11) -0.0012(10)
N6 0.0161(12) 0.0239(15) 0.0291(14) -0.0038(11) 0.0086(11) 0.0027(10)
C1 0.0175(14) 0.0215(16) 0.0261(15) 0.0049(12) 0.0054(12) 0.0041(11)
C2 0.0242(15) 0.0192(17) 0.0320(17) 0.0046(14) 0.0143(13) 0.0018(14)
C4 0.0222(15) 0.0230(16) 0.0272(16) -0.0035(12) 0.0126(13) 0.0035(12)
C3 0.0216(14) 0.0192(15) 0.0289(16) 0.0037(12) 0.0093(12) 0.0034(11)
C5 0.0236(16) 0.0204(18) 0.0333(18) -0.0038(14) 0.0128(14) 0.0002(14)
C6 0.0181(15) 0.0224(18) 0.0241(16) 0.0002(12) 0.0031(13) 0.0002(12)
C7 0.0163(13) 0.0256(16) 0.0233(15) 0.0000(12) 0.0054(11) -0.0029(12)
C8 0.0190(14) 0.0208(17) 0.0362(17) -0.0045(14) 0.0102(13) -0.0039(13)
C9 0.0161(13) 0.0271(16) 0.0230(15) 0.0002(12) 0.0071(11) 0.0013(11)
C10 0.0213(15) 0.0254(16) 0.0265(16) -0.0041(12) 0.0127(13) 0.0016(12)
C11 0.0199(15) 0.0198(18) 0.050(2) 0.0040(15) 0.0161(15) 0.0028(13)
C12 0.0183(17) 0.032(2) 0.030(2) -0.0073(16) 0.0118(15) -0.0042(15)
C13 0.0155(13) 0.0216(16) 0.0288(16) 0.0008(12) 0.0070(12) 0.0006(11)
C14 0.0180(14) 0.0252(16) 0.0247(15) -0.0004(12) 0.0105(12) -0.0019(11)
C15 0.0164(14) 0.0215(17) 0.0225(15) 0.0013(13) 0.0038(12) 0.0047(13)
C16 0.0192(15) 0.0283(17) 0.0452(19) 0.0065(14) 0.0169(14) 0.0016(12)
C17 0.0236(15) 0.0274(18) 0.0320(17) -0.0050(14) 0.0150(13) -0.0038(13)
C18 0.0189(14) 0.0233(17) 0.0315(17) 0.0037(13) 0.0124(13) 0.0001(12)
C19 0.0223(17) 0.027(2) 0.0257(18) 0.0060(16) 0.0117(14) 0.0025(15)
C20 0.0239(15) 0.0284(17) 0.0257(16) 0.0021(12) 0.0075(12) 0.0038(12)
C21 0.0138(13) 0.0268(17) 0.0169(13) -0.0030(12) 0.0004(11) -0.0006(12)
C22 0.0161(13) 0.0248(17) 0.0271(16) -0.0021(12) 0.0070(12) -0.0009(12)
C23 0.0211(15) 0.0310(18) 0.0246(15) 0.0054(12) 0.0069(12) 0.0026(12)
C24 0.0162(14) 0.0298(18) 0.0360(18) -0.0025(13) 0.0119(13) 0.0014(12)
C25 0.0261(15) 0.0216(16) 0.0302(16) -0.0006(12) 0.0119(13) -0.0029(12)
C26 0.0265(15) 0.0196(15) 0.0329(17) -0.0009(12) 0.0146(13) -0.0012(12)
C27 0.0272(16) 0.0317(18) 0.0270(16) 0.0023(13) 0.0138(13) 0.0034(13)
C28 0.0164(13) 0.0319(17) 0.0274(16) 0.0034(13) 0.0098(12) -0.0013(12)
C29 0.0226(15) 0.0360(19) 0.0263(15) 0.0002(13) 0.0126(12) 0.0016(13)
C30 0.0141(13) 0.0319(17) 0.0255(15) -0.0029(13) 0.0076(12) 0.0019(11)

loop_
_atom_type_symbol
_atom_type_description
_atom_type_scat_dispersion_real
_atom_type_scat_dispersion_imag
_atom_type_scat_source
C C 0.0033 0.0016 'International Tables Vol C Tables 4.2.6.8 and 6.1.1.4'
H H 0.0000 0.0000 'International Tables Vol C Tables 4.2.6.8 and 6.1.1.4'
N N 0.0061 0.0033 'International Tables Vol C Tables 4.2.6.8 and 6.1.1.4'
O O 0.0106 0.0060 'International Tables Vol C Tables 4.2.6.8 and 6.1.1.4'
Cd Cd -0.8075 1.2024 'International Tables Vol C Tables 4.2.6.8 and 6.1.1.4'

loop_
_geom_angle_atom_site_label_1
_geom_angle_atom_site_label_2
_geom_angle_atom_site_label_3
_geom_angle
_geom_angle_site_symmetry_1
_geom_angle_site_symmetry_3
O13 Cd1 N1 171.28(9) . .
O13 Cd1 O4 79.85(8) . 4_645
N1 Cd1 O4 92.49(8) . 4_645
O13 Cd1 N2 90.77(8) . 2_745
N1 Cd1 N2 91.17(9) . 2_745
O4 Cd1 N2 130.94(8) 4_645 2_745
O13 Cd1 O8 100.48(8) . .
N1 Cd1 O8 88.21(9) . .
O4 Cd1 O8 148.32(7) 4_645 .
N2 Cd1 O8 80.68(8) 2_745 .
O13 Cd1 O5 88.41(8) . .
N1 Cd1 O5 96.41(8) . .
O4 Cd1 O5 94.65(7) 4_645 .
N2 Cd1 O5 133.44(7) 2_745 .
O8 Cd1 O5 53.87(6) . .
O13 Cd1 O7 78.91(8) . 4_645
N1 Cd1 O7 93.18(8) . 4_645
O4 Cd1 O7 52.79(7) 4_645 4_645
N2 Cd1 O7 78.16(7) 2_745 4_645
O8 Cd1 O7 158.82(6) . 4_645
O5 Cd1 O7 146.47(6) . 4_645
O11 Cd2 O6 80.71(8) . .
O11 Cd2 N3 170.84(9) . .
O6 Cd2 N3 91.71(8) . .
O11 Cd2 O10 102.42(8) . 4_656
O6 Cd2 O10 146.48(7) . 4_656
N3 Cd2 O10 86.75(9) . 4_656
O11 Cd2 N6 90.37(9) . 2_646
O6 Cd2 N6 132.31(8) . 2_646
N3 Cd2 N6 90.99(8) . 2_646
O10 Cd2 N6 81.20(8) 4_656 2_646
O11 Cd2 O9 87.92(8) . 4_656
O6 Cd2 O9 93.61(7) . 4_656
N3 Cd2 O9 97.75(8) . 4_656
O10 Cd2 O9 53.62(7) 4_656 4_656
N6 Cd2 O9 133.05(7) 2_646 4_656
O11 Cd2 O12 78.75(8) . .
O6 Cd2 O12 53.04(7) . .
N3 Cd2 O12 92.61(8) . .
O10 Cd2 O12 160.46(7) 4_656 .
N6 Cd2 O12 79.28(7) 2_646 .
O9 Cd2 O12 145.44(6) 4_656 .
H1WA O1W H1WB 107(3) . .
H2WA O2W H2WB 114(3) . .
H3WA O3W H3WB 113(3) . .
C4 O4 Cd1 98.72(17) . 4_655
H4WA O4W H4WB 107(3) . .
C3 O5 Cd1 90.34(16) . .
C10 O6 Cd2 98.86(17) . .
C4 O7 Cd1 85.52(17) . 4_655
C3 O8 Cd1 94.10(17) . .
C1 O9 Cd2 88.94(16) . 4_646
C1 O10 Cd2 95.64(18) . 4_646
Cd2 O11 H11A 112(2) . .
Cd2 O11 H11B 137(2) . .
H11A O11 H11B 110(3) . .
C10 O12 Cd2 84.94(17) . .
Cd1 O13 H13A 137(2) . .
Cd1 O13 H13B 109(2) . .
H13A O13 H13B 107(3) . .
C16 N1 C26 116.7(2) . .
C16 N1 Cd1 124.86(19) . .
C26 N1 Cd1 118.27(19) . .
C24 N3 C25 117.0(3) . .
C24 N3 Cd2 123.77(19) . .
C25 N3 Cd2 118.91(19) . .
C7 N4 C6 125.9(3) . .
C7 N4 H4N 121(2) . .
C6 N4 H4N 113(2) . .
C13 N2 C2 117.9(3) . .
C13 N2 Cd1 121.50(19) . 2_765
C2 N2 Cd1 120.6(2) . 2_765
C21 N5 C15 125.7(3) . .
C21 N5 H5N 118(2) . .
C15 N5 H5N 115(2) . .
C5 N6 C22 117.7(2) . .
C5 N6 Cd2 122.7(2) . 2_666
C22 N6 Cd2 119.58(19) . 2_666
O9 C1 O10 121.4(3) . .
O9 C1 C23 122.0(2) . .
O10 C1 C23 116.6(2) . .
N2 C2 C19 122.7(3) . .
N2 C2 H2 118.6 . .
C19 C2 H2 118.6 . .
O7 C4 O4 121.9(3) . .
O7 C4 C27 118.7(3) . .
O4 C4 C27 119.4(3) . .
O5 C3 O8 121.4(3) . .
O5 C3 C20 122.0(2) . .
O8 C3 C20 116.5(3) . .
N6 C5 C12 123.3(3) . .
N6 C5 H5 118.3 . .
C12 C5 H5 118.3 . .
C11 C6 N4 117.5(3) . .
C11 C6 C17 118.2(3) . .
N4 C6 C17 124.3(3) . .
O1 C7 N4 124.3(3) . .
O1 C7 C14 121.4(3) . .
N4 C7 C14 114.2(3) . .
C24 C8 C15 119.2(3) . .
C24 C8 H8 120.4 . .
C15 C8 H8 120.4 . .
C22 C9 C30 118.5(3) . .
C22 C9 C21 117.0(3) . .
C30 C9 C21 124.5(2) . .
O12 C10 O6 122.2(3) . .
O12 C10 C29 119.1(3) . .
O6 C10 C29 118.7(2) . .
C6 C11 C16 119.2(3) . .
C6 C11 H11 120.4 . .
C16 C11 H11 120.4 . .
C30 C12 C5 119.2(3) . .
C30 C12 H12 120.4 . .
C5 C12 H12 120.4 . .
N2 C13 C14 122.9(3) . .
N2 C13 H13 118.5 . .
C14 C13 H13 118.5 . .
C28 C14 C13 118.6(3) . .
C28 C14 C7 124.7(2) . .
C13 C14 C7 116.7(3) . .
C18 C15 N5 124.4(3) . .
C18 C15 C8 118.1(3) . .
N5 C15 C8 117.5(3) . .
N1 C16 C11 123.2(3) . .
N1 C16 H16 118.4 . .
C11 C16 H16 118.4 . .
C26 C17 C6 118.3(3) . .
C26 C17 H17 120.8 . .
C6 C17 H17 120.8 . .
C25 C18 C15 118.4(3) . .
C25 C18 H18 120.8 . .
C15 C18 H18 120.8 . .
C28 C19 C2 119.3(3) . .
C28 C19 H19 120.4 . .
C2 C19 H19 120.4 . .
C3 C20 C27 116.3(2) . .
C3 C20 H20A 108.2 . .
C27 C20 H20A 108.2 . .
C3 C20 H20B 108.2 . .
C27 C20 H20B 108.2 . .
H20A C20 H20B 107.4 . .
O3 C21 N5 123.9(3) . .
O3 C21 C9 121.2(2) . .
N5 C21 C9 114.8(2) . .
N6 C22 C9 122.7(3) . .
N6 C22 H22 118.7 . .
C9 C22 H22 118.7 . .
C1 C23 C29 115.9(2) . .
C1 C23 H23A 108.3 . .
C29 C23 H23A 108.3 . .
C1 C23 H23B 108.3 . .
C29 C23 H23B 108.3 . .
H23A C23 H23B 107.4 . .
N3 C24 C8 123.2(3) . .
N3 C24 H24 118.4 . .
C8 C24 H24 118.4 . .
N3 C25 C18 123.9(3) . .
N3 C25 H25 118.0 . .
C18 C25 H25 118.0 . .
N1 C26 C17 124.3(3) . .
N1 C26 H26 117.8 . .
C17 C26 H26 117.8 . .
C4 C27 C20 114.3(2) . .
C4 C27 H27A 108.7 . .
C20 C27 H27A 108.7 . .
C4 C27 H27B 108.7 . .
C20 C27 H27B 108.7 . .
H27A C27 H27B 107.6 . .
C19 C28 C14 118.5(3) . .
C19 C28 H28 120.7 . .
C14 C28 H28 120.7 . .
C10 C29 C23 114.1(2) . .
C10 C29 H29A 108.7 . .
C23 C29 H29A 108.7 . .
C10 C29 H29B 108.7 . .
C23 C29 H29B 108.7 . .
H29A C29 H29B 107.6 . .
C12 C30 C9 118.5(3) . .
C12 C30 H30 120.7 . .
C9 C30 H30 120.7 . .

loop_
_geom_bond_atom_site_label_1
_geom_bond_atom_site_label_2
_geom_bond_distance
_geom_bond_site_symmetry_2
Cd1 O13 2.283(2) .
Cd1 N1 2.310(2) .
Cd1 O4 2.319(2) 4_645
Cd1 N2 2.369(2) 2_745
Cd1 O8 2.377(2) .
Cd1 O5 2.4684(19) .
Cd1 O7 2.609(2) 4_645
Cd2 O11 2.290(2) .
Cd2 O6 2.304(2) .
Cd2 N3 2.308(2) .
Cd2 O10 2.354(2) 4_656
Cd2 N6 2.373(2) 2_646
Cd2 O9 2.507(2) 4_656
Cd2 O12 2.614(2) .
O1 C7 1.222(4) .
O1W H1WA 0.857(18) .
O1W H1WB 0.859(18) .
O2W H2WA 0.834(18) .
O2W H2WB 0.837(18) .
O3 C21 1.225(4) .
O3W H3WA 0.851(18) .
O3W H3WB 0.845(18) .
O4 C4 1.267(4) .
O4 Cd1 2.319(2) 4_655
O4W H4WA 0.859(18) .
O4W H4WB 0.848(18) .
O5 C3 1.250(3) .
O6 C10 1.272(3) .
O7 C4 1.257(3) .
O7 Cd1 2.609(2) 4_655
O8 C3 1.268(3) .
O9 C1 1.251(3) .
O9 Cd2 2.507(2) 4_646
O10 C1 1.268(3) .
O10 Cd2 2.354(2) 4_646
O11 H11A 0.845(18) .
O11 H11B 0.840(18) .
O12 C10 1.256(3) .
O13 H13A 0.845(18) .
O13 H13B 0.838(18) .
N1 C16 1.337(4) .
N1 C26 1.344(4) .
N3 C24 1.337(4) .
N3 C25 1.348(4) .
N4 C7 1.377(4) .
N4 C6 1.391(4) .
N4 H4N 0.864(18) .
N2 C13 1.331(4) .
N2 C2 1.342(4) .
N2 Cd1 2.369(2) 2_765
N5 C21 1.372(4) .
N5 C15 1.391(4) .
N5 H5N 0.886(18) .
N6 C5 1.331(4) .
N6 C22 1.340(4) .
N6 Cd2 2.373(2) 2_666
C1 C23 1.516(4) .
C2 C19 1.385(4) .
C2 H2 0.9300 .
C4 C27 1.510(4) .
C3 C20 1.515(4) .
C5 C12 1.386(4) .
C5 H5 0.9300 .
C6 C11 1.383(4) .
C6 C17 1.395(5) .
C7 C14 1.493(4) .
C8 C24 1.377(4) .
C8 C15 1.397(4) .
C8 H8 0.9300 .
C9 C22 1.392(4) .
C9 C30 1.399(4) .
C9 C21 1.486(4) .
C10 C29 1.515(4) .
C11 C16 1.388(4) .
C11 H11 0.9300 .
C12 C30 1.368(5) .
C12 H12 0.9300 .
C13 C14 1.395(4) .
C13 H13 0.9300 .
C14 C28 1.388(4) .
C15 C18 1.390(4) .
C16 H16 0.9300 .
C17 C26 1.374(4) .
C17 H17 0.9300 .
C18 C25 1.377(4) .
C18 H18 0.9300 .
C19 C28 1.377(5) .
C19 H19 0.9300 .
C20 C27 1.522(4) .
C20 H20A 0.9700 .
C20 H20B 0.9700 .
C22 H22 0.9300 .
C23 C29 1.516(4) .
C23 H23A 0.9700 .
C23 H23B 0.9700 .
C24 H24 0.9300 .
C25 H25 0.9300 .
C26 H26 0.9300 .
C27 H27A 0.9700 .
C27 H27B 0.9700 .
C28 H28 0.9300 .
C29 H29A 0.9700 .
C29 H29B 0.9700 .
C30 H30 0.9300 .

loop_
_geom_hbond_atom_site_label_D
_geom_hbond_atom_site_label_H
_geom_hbond_atom_site_label_A
_geom_hbond_distance_DH
_geom_hbond_distance_HA
_geom_hbond_distance_DA
_geom_hbond_angle_DHA
_geom_hbond_site_symmetry_A
O1W H1WA O2W 0.857(18) 1.945(19) 2.797(4) 173(4) .
O1W H1WB O6 0.859(18) 1.945(18) 2.801(3) 174(4) 4_656
O2W H2WA O3 0.834(18) 2.072(19) 2.902(3) 173(4) 2_656
O2W H2WB O10 0.837(18) 2.035(19) 2.862(3) 170(4) 4_656
O3W H3WA O1 0.851(18) 2.08(2) 2.903(4) 164(4) .
O3W H3WB O8 0.845(18) 2.02(2) 2.858(4) 169(4) 2_755
O4W H4WA O4 0.859(18) 1.940(18) 2.798(3) 177(4) 1_545
O4W H4WB O3W 0.848(18) 1.90(2) 2.735(4) 169(4) 2_745
O11 H11A O9 0.845(18) 2.001(19) 2.843(3) 175(3) .
O11 H11B O1W 0.840(18) 1.823(19) 2.658(3) 173(3) 1_545
O13 H13A O4W 0.845(18) 1.808(19) 2.646(3) 171(4) .
O13 H13B O5 0.838(18) 2.00(2) 2.824(3) 165(3) 4_645
N4 H4N O7 0.864(18) 2.113(19) 2.975(3) 175(3) 4_655
N5 H5N O12 0.886(18) 2.107(19) 2.988(3) 173(3) 1_565

loop_
_geom_torsion_atom_site_label_1
_geom_torsion_atom_site_label_2
_geom_torsion_atom_site_label_3
_geom_torsion_atom_site_label_4
_geom_torsion
_geom_torsion_site_symmetry_1
O13 Cd1 O5 C3 101.31(17) .
N1 Cd1 O5 C3 -85.98(17) .
O4 Cd1 O5 C3 -179.02(17) 4_645
N2 Cd1 O5 C3 11.8(2) 2_745
O8 Cd1 O5 C3 -2.91(16) .
O7 Cd1 O5 C3 168.33(16) 4_645
O11 Cd2 O6 C10 -77.39(18) .
N3 Cd2 O6 C10 97.45(17) .
O10 Cd2 O6 C10 -175.87(17) 4_656
N6 Cd2 O6 C10 4.6(2) 2_646
O9 Cd2 O6 C10 -164.68(17) 4_656
O12 Cd2 O6 C10 5.47(15) .
O13 Cd1 O8 C3 -77.33(18) .
N1 Cd1 O8 C3 102.14(18) .
O4 Cd1 O8 C3 10.3(3) 4_645
N2 Cd1 O8 C3 -166.38(19) 2_745
O5 Cd1 O8 C3 2.88(16) .
O7 Cd1 O8 C3 -163.67(19) 4_645
O11 Cd2 O12 C10 81.27(17) .
O6 Cd2 O12 C10 -5.50(16) .
N3 Cd2 O12 C10 -95.67(17) .
O10 Cd2 O12 C10 176.7(2) 4_656
N6 Cd2 O12 C10 173.81(18) 2_646
O9 Cd2 O12 C10 12.0(2) 4_656
O13 Cd1 N1 C16 122.1(5) .
O4 Cd1 N1 C16 93.9(2) 4_645
N2 Cd1 N1 C16 -135.1(2) 2_745
O8 Cd1 N1 C16 -54.4(2) .
O5 Cd1 N1 C16 -1.1(3) .
O7 Cd1 N1 C16 146.7(2) 4_645
O13 Cd1 N1 C26 -63.4(6) .
O4 Cd1 N1 C26 -91.6(2) 4_645
N2 Cd1 N1 C26 39.4(2) 2_745
O8 Cd1 N1 C26 120.1(2) .
O5 Cd1 N1 C26 173.4(2) .
O7 Cd1 N1 C26 -38.8(2) 4_645
O11 Cd2 N3 C24 126.3(5) .
O6 Cd2 N3 C24 92.4(2) .
O10 Cd2 N3 C24 -54.1(2) 4_656
N6 Cd2 N3 C24 -135.2(2) 2_646
O9 Cd2 N3 C24 -1.5(2) 4_656
O12 Cd2 N3 C24 145.4(2) .
O11 Cd2 N3 C25 -60.0(6) .
O6 Cd2 N3 C25 -93.9(2) .
O10 Cd2 N3 C25 119.6(2) 4_656
N6 Cd2 N3 C25 38.5(2) 2_646
O9 Cd2 N3 C25 172.2(2) 4_656
O12 Cd2 N3 C25 -40.8(2) .
Cd2 O9 C1 O10 6.5(3) 4_646
Cd2 O9 C1 C23 -172.6(2) 4_646
Cd2 O10 C1 O9 -7.0(3) 4_646
Cd2 O10 C1 C23 172.1(2) 4_646
C13 N2 C2 C19 -1.3(5) .
Cd1 N2 C2 C19 178.6(2) 2_765
Cd1 O7 C4 O4 9.9(3) 4_655
Cd1 O7 C4 C27 -170.0(2) 4_655
Cd1 O4 C4 O7 -11.2(3) 4_655
Cd1 O4 C4 C27 168.7(2) 4_655
Cd1 O5 C3 O8 5.2(3) .
Cd1 O5 C3 C20 -174.0(3) .
Cd1 O8 C3 O5 -5.4(3) .
Cd1 O8 C3 C20 173.8(2) .
C22 N6 C5 C12 -0.7(5) .
Cd2 N6 C5 C12 179.2(2) 2_666
C7 N4 C6 C11 164.8(3) .
C7 N4 C6 C17 -15.3(5) .
C6 N4 C7 O1 3.9(5) .
C6 N4 C7 C14 -173.3(3) .
Cd2 O12 C10 O6 9.4(3) .
Cd2 O12 C10 C29 -170.8(2) .
Cd2 O6 C10 O12 -10.8(3) .
Cd2 O6 C10 C29 169.4(2) .
N4 C6 C11 C16 -177.2(3) .
C17 C6 C11 C16 2.9(5) .
N6 C5 C12 C30 2.0(5) .
C2 N2 C13 C14 -1.7(4) .
Cd1 N2 C13 C14 178.4(2) 2_765
N2 C13 C14 C28 3.1(4) .
N2 C13 C14 C7 -176.1(3) .
O1 C7 C14 C28 147.9(3) .
N4 C7 C14 C28 -34.9(4) .
O1 C7 C14 C13 -32.9(4) .
N4 C7 C14 C13 144.3(3) .
C21 N5 C15 C18 -15.3(5) .
C21 N5 C15 C8 165.4(3) .
C24 C8 C15 C18 3.1(4) .
C24 C8 C15 N5 -177.5(3) .
C26 N1 C16 C11 -1.8(5) .
Cd1 N1 C16 C11 172.8(3) .
C6 C11 C16 N1 -0.5(5) .
C11 C6 C17 C26 -2.9(5) .
N4 C6 C17 C26 177.2(3) .
N5 C15 C18 C25 177.5(3) .
C8 C15 C18 C25 -3.1(4) .
N2 C2 C19 C28 2.8(5) .
O5 C3 C20 C27 -4.1(4) .
O8 C3 C20 C27 176.7(3) .
C15 N5 C21 O3 1.4(5) .
C15 N5 C21 C9 -174.1(3) .
C22 C9 C21 O3 -31.5(4) .
C30 C9 C21 O3 149.7(3) .
C22 C9 C21 N5 144.1(3) .
C30 C9 C21 N5 -34.7(4) .
C5 N6 C22 C9 -1.5(4) .
Cd2 N6 C22 C9 178.6(2) 2_666
C30 C9 C22 N6 2.3(4) .
C21 C9 C22 N6 -176.5(3) .
O9 C1 C23 C29 -6.3(4) .
O10 C1 C23 C29 174.6(3) .
C25 N3 C24 C8 -1.6(5) .
Cd2 N3 C24 C8 172.2(2) .
C15 C8 C24 N3 -0.7(5) .
C24 N3 C25 C18 1.5(4) .
Cd2 N3 C25 C18 -172.6(2) .
C15 C18 C25 N3 0.9(5) .
C16 N1 C26 C17 1.8(5) .
Cd1 N1 C26 C17 -173.2(2) .
C6 C17 C26 N1 0.6(5) .
O7 C4 C27 C20 151.3(3) .
O4 C4 C27 C20 -28.7(4) .
C3 C20 C27 C4 -54.9(4) .
C2 C19 C28 C14 -1.3(4) .
C13 C14 C28 C19 -1.5(4) .
C7 C14 C28 C19 177.7(3) .
O12 C10 C29 C23 150.3(3) .
O6 C10 C29 C23 -29.9(4) .
C1 C23 C29 C10 -54.1(4) .
C5 C12 C30 C9 -1.0(5) .
C22 C9 C30 C12 -1.0(4) .
C21 C9 C30 C12 177.8(3) .
